data_2235348
loop_
_publ_author_name
'Wang, Yanfeng'
'Pan, Xinhui'
'Liu, Dexiu'
'Lou, Hong-Xiang'

_publ_section_title
;
 6-Methoxymethoxy-7-trifluoromethyl-1,3-benzodioxole-5-carbaldehyde
;
_journal_coeditor_code BH2420
_journal_issue 7
_journal_name_full 'Acta Crystallographica Section E'
_journal_page_first o1981
_journal_paper_doi 10.1107/S1600536812022490
_journal_volume 68
_journal_year 2012
_chemical_formula_iupac 'C11 H9 F3 O5'
_chemical_formula_moiety 'C11 H9 F3 O5'
_chemical_formula_sum 'C11 H9 F3 O5'
_chemical_formula_weight 278.18
_chemical_name_systematic
;
6-Methoxymethoxy-7-trifluoromethyl-1,3-benzodioxole-5-carbaldehyde
;
_space_group_IT_number 2
_symmetry_cell_setting triclinic
_symmetry_space_group_name_Hall '-P 1'
_symmetry_space_group_name_H-M 'P -1'
_atom_sites_solution_hydrogens geom
_atom_sites_solution_primary direct
_atom_sites_solution_secondary difmap
_audit_creation_method SHELXL97
_cell_angle_alpha 97.007(2)
_cell_angle_beta 93.625(2)
_cell_angle_gamma 102.983(2)
_cell_formula_units_Z 6
_cell_length_a 9.3608(10)
_cell_length_b 12.6895(14)
_cell_length_c 14.6765(16)
_cell_measurement_reflns_used 4637
_cell_measurement_temperature 173(2)
_cell_measurement_theta_max 27.54
_cell_measurement_theta_min 2.76
_cell_volume 1678.7(3)
_computing_cell_refinement 'SAINT (Bruker, 2005)'
_computing_data_collection 'APEX2 (Bruker, 2005)'
_computing_data_reduction 'SAINT (Bruker, 2005)'
_computing_molecular_graphics 'DIAMOND (Brandenburg, 2008)'
_computing_publication_material 'publCIF (Westrip, 2010)'
_computing_structure_refinement 'SHELXL97 (Sheldrick, 2008)'
_computing_structure_solution 'SHELXS97 (Sheldrick, 2008)'
_diffrn_ambient_temperature 173(2)
_diffrn_measured_fraction_theta_full 0.988
_diffrn_measured_fraction_theta_max 0.988
_diffrn_measurement_device_type 'Bruker APEXII CCD'
_diffrn_measurement_method '\f and \w scans'
_diffrn_radiation_monochromator graphite
_diffrn_radiation_source 'fine-focus sealed tube'
_diffrn_radiation_type MoK\a
_diffrn_radiation_wavelength 0.71073
_diffrn_reflns_av_R_equivalents 0.0214
_diffrn_reflns_av_sigmaI/netI 0.0400
_diffrn_reflns_limit_h_max 11
_diffrn_reflns_limit_h_min -10
_diffrn_reflns_limit_k_max 10
_diffrn_reflns_limit_k_min -15
_diffrn_reflns_limit_l_max 16
_diffrn_reflns_limit_l_min -17
_diffrn_reflns_number 8355
_diffrn_reflns_theta_full 24.99
_diffrn_reflns_theta_max 24.99
_diffrn_reflns_theta_min 1.66
_exptl_absorpt_coefficient_mu 0.161
_exptl_absorpt_correction_T_max 0.9841
_exptl_absorpt_correction_T_min 0.9841
_exptl_absorpt_correction_type multi-scan
_exptl_absorpt_process_details '(SADABS; Bruker, 2005)'
_exptl_crystal_colour colourless
_exptl_crystal_density_diffrn 1.651
_exptl_crystal_density_method 'not measured'
_exptl_crystal_description block
_exptl_crystal_F_000 852
_exptl_crystal_size_max 0.10
_exptl_crystal_size_mid 0.10
_exptl_crystal_size_min 0.10
_refine_diff_density_max 0.275
_refine_diff_density_min -0.279
_refine_ls_extinction_method none
_refine_ls_goodness_of_fit_ref 1.033
_refine_ls_hydrogen_treatment constr
_refine_ls_matrix_type full
_refine_ls_number_constraints 0
_refine_ls_number_parameters 545
_refine_ls_number_reflns 5842
_refine_ls_number_restraints 18
_refine_ls_restrained_S_all 1.035
_refine_ls_R_factor_all 0.0488
_refine_ls_R_factor_gt 0.0410
_refine_ls_shift/su_max 0.002
_refine_ls_shift/su_mean 0.000
_refine_ls_structure_factor_coef Fsqd
_refine_ls_weighting_details 'calc w=1/[\s^2^(Fo^2^)+(0.0634P)^2^+0.6455P] where P=(Fo^2^+2Fc^2^)/3'
_refine_ls_weighting_scheme calc
_refine_ls_wR_factor_gt 0.1142
_refine_ls_wR_factor_ref 0.1220
_reflns_number_gt 4928
_reflns_number_total 5842
_reflns_threshold_expression I>2\s(I)
_cod_data_source_file bh2420.cif
_cod_data_source_block I
_cod_database_code 2235348
_cod_database_fobs_code 2235348

loop_
_symmetry_equiv_pos_as_xyz
'x, y, z'
'-x, -y, -z'

loop_
_atom_site_type_symbol
_atom_site_label
_atom_site_fract_x
_atom_site_fract_y
_atom_site_fract_z
_atom_site_U_iso_or_equiv
_atom_site_adp_type
_atom_site_calc_flag
_atom_site_refinement_flags
_atom_site_occupancy
_atom_site_symmetry_multiplicity
_atom_site_disorder_assembly
_atom_site_disorder_group
C C1 0.4148(2) 0.44220(14) 0.24627(12) 0.0258(4) Uani d . 1 1 . .
C C2 0.5685(2) 0.46616(14) 0.26506(12) 0.0259(4) Uani d . 1 1 . .
C C3 0.6377(2) 0.50456(16) 0.36188(13) 0.0322(4) Uani d . 1 1 . .
C C4 0.6498(2) 0.45487(14) 0.19079(12) 0.0255(4) Uani d . 1 1 . .
C C5 0.8251(2) 0.46037(18) 0.09341(13) 0.0340(4) Uani d . 1 1 . .
H H5A 0.8685 0.5324 0.0751 0.041 Uiso calc R 1 1 . .
H H5B 0.8944 0.4126 0.0825 0.041 Uiso calc R 1 1 . .
C C6 0.5815(2) 0.41995(14) 0.10140(12) 0.0253(4) Uani d . 1 1 . .
C C7 0.4337(2) 0.39694(14) 0.08251(12) 0.0254(4) Uani d . 1 1 . .
H H7 0.3894 0.3732 0.0212 0.030 Uiso calc R 1 1 . .
C C8 0.3471(2) 0.40933(14) 0.15670(12) 0.0261(4) Uani d . 1 1 . .
C C9 0.1878(2) 0.39213(16) 0.13658(13) 0.0325(4) Uani d . 1 1 . .
H H9 0.1311 0.4092 0.1854 0.039 Uiso calc R 1 1 . .
C C10 0.2684(2) 0.36310(17) 0.36009(14) 0.0368(5) Uani d . 1 1 . .
H H10A 0.3165 0.3032 0.3405 0.044 Uiso calc R 1 1 . .
H H10B 0.2849 0.3801 0.4281 0.044 Uiso calc R 1 1 . .
C C11 0.0396(3) 0.4048(2) 0.3714(2) 0.0561(7) Uani d . 1 1 . .
H H11A -0.0659 0.3744 0.3546 0.084 Uiso calc R 1 1 . .
H H11B 0.0701 0.4737 0.3463 0.084 Uiso calc R 1 1 . .
H H11C 0.0591 0.4183 0.4387 0.084 Uiso calc R 1 1 . .
C C12 0.4460(2) 0.79048(15) 0.33160(12) 0.0260(4) Uani d . 1 1 . .
C C13 0.6003(2) 0.82136(15) 0.34819(12) 0.0278(4) Uani d . 1 1 . .
C C14 0.6724(2) 0.88593(18) 0.43803(14) 0.0377(5) Uani d . 1 1 . .
C C15 0.6789(2) 0.78481(15) 0.27987(12) 0.0261(4) Uani d . 1 1 . .
C C16 0.8521(2) 0.74583(17) 0.19183(14) 0.0350(5) Uani d . 1 1 . .
H H16A 0.9085 0.7991 0.1557 0.042 Uiso calc R 1 1 . .
H H16B 0.9093 0.6907 0.2018 0.042 Uiso calc R 1 1 . .
C C17 0.6090(2) 0.72025(14) 0.19871(12) 0.0242(4) Uani d . 1 1 . .
C C18 0.4606(2) 0.69090(14) 0.18152(12) 0.0257(4) Uani d . 1 1 . .
H H18 0.4149 0.6471 0.1256 0.031 Uiso calc R 1 1 . .
C C19 0.3766(2) 0.72763(14) 0.24954(12) 0.0253(4) Uani d . 1 1 . .
C C20 0.2158(2) 0.70242(17) 0.23068(13) 0.0327(4) Uani d . 1 1 . .
H H20 0.1615 0.7387 0.2713 0.039 Uiso calc R 1 1 . .
C C21 0.3062(3) 0.7483(2) 0.45855(15) 0.0446(6) Uani d . 1 1 . .
H H21A 0.3602 0.6894 0.4546 0.054 Uiso calc R 1 1 . .
H H21B 0.3214 0.7851 0.5230 0.054 Uiso calc R 1 1 . .
C C22 0.0704(3) 0.7777(2) 0.4588(2) 0.0585(7) Uani d . 1 1 . .
H H22A -0.0336 0.7405 0.4440 0.088 Uiso calc R 1 1 . .
H H22B 0.0947 0.8390 0.4234 0.088 Uiso calc R 1 1 . .
H H22C 0.0887 0.8052 0.5248 0.088 Uiso calc R 1 1 . .
C C23 0.5757(2) 0.86851(15) 0.85712(13) 0.0308(4) Uani d . 1 1 . .
C C24 0.4215(2) 0.85065(15) 0.84339(13) 0.0306(4) Uani d . 1 1 A .
C C25 0.3445(3) 0.84013(18) 0.74898(14) 0.0396(5) Uani d . 1 1 . .
C C26 0.3451(2) 0.84472(14) 0.92068(13) 0.0281(4) Uani d . 1 1 . .
C C27 0.1749(2) 0.82327(18) 1.02165(13) 0.0353(5) Uani d . 1 1 . .
H H27A 0.1154 0.8752 1.0431 0.042 Uiso calc R 1 1 A .
H H27B 0.1220 0.7488 1.0302 0.042 Uiso calc R 1 1 . .
C C28 0.4178(2) 0.85820(14) 1.00856(12) 0.0263(4) Uani d . 1 1 A .
C C29 0.5655(2) 0.87629(14) 1.02279(13) 0.0282(4) Uani d . 1 1 . .
H H29 0.6132 0.8862 1.0834 0.034 Uiso calc R 1 1 A .
C C30 0.6474(2) 0.88013(15) 0.94515(13) 0.0300(4) Uani d . 1 1 A .
C C31 0.8066(2) 0.89239(17) 0.96167(17) 0.0410(5) Uani d . 1 1 . .
H H31 0.8616 0.8853 0.9099 0.049 Uiso calc R 1 1 A .
C C32 0.7103(3) 0.97212(17) 0.75019(14) 0.0423(5) Uani d . 1 1 . .
H H32A 0.7049 0.9627 0.6820 0.051 Uiso calc R 1 1 . .
H H32B 0.6487 1.0232 0.7702 0.051 Uiso calc R 1 1 . .
C C33 0.9564(3) 0.9601(2) 0.7452(2) 0.0651(8) Uani d . 1 1 . .
H H33A 1.0551 0.9917 0.7766 0.098 Uiso calc R 1 1 . .
H H33B 0.9573 0.9680 0.6796 0.098 Uiso calc R 1 1 . .
H H33C 0.9271 0.8825 0.7519 0.098 Uiso calc R 1 1 . .
F F1 0.78370(14) 0.52599(14) 0.36687(9) 0.0609(4) Uani d . 1 1 . .
F F2 0.59564(16) 0.43130(10) 0.41881(8) 0.0491(3) Uani d . 1 1 . .
F F3 0.60334(15) 0.59570(9) 0.39913(8) 0.0439(3) Uani d . 1 1 . .
F F4 0.63938(19) 0.83087(13) 0.50907(9) 0.0677(5) Uani d . 1 1 . .
F F5 0.81807(15) 0.91193(15) 0.44024(11) 0.0737(5) Uani d . 1 1 . .
F F6 0.63210(16) 0.97844(11) 0.45818(9) 0.0548(4) Uani d . 1 1 . .
F F7 0.3831(3) 0.93019(15) 0.71022(16) 0.0706(9) Uani d P 0.888(6) 1 A 1
F F7B 0.302(3) 0.9299(16) 0.7436(13) 0.074(6) Uani d PU 0.112(6) 1 A 2
F F8 0.3705(3) 0.7592(2) 0.69059(10) 0.0583(7) Uani d P 0.888(6) 1 A 1
F F8B 0.431(2) 0.827(2) 0.6842(10) 0.067(5) Uani d PU 0.112(6) 1 A 2
F F9 0.1981(2) 0.8201(3) 0.74828(13) 0.0635(7) Uani d P 0.888(6) 1 A 1
F F9B 0.231(2) 0.7631(17) 0.7437(11) 0.059(5) Uani d PU 0.112(6) 1 A 2
O O1 0.79772(14) 0.47249(11) 0.18950(9) 0.0330(3) Uani d . 1 1 . .
O O2 0.68690(14) 0.41280(11) 0.04150(9) 0.0324(3) Uani d . 1 1 . .
O O3 0.12449(15) 0.35701(13) 0.06032(10) 0.0409(4) Uani d . 1 1 . .
O O4 0.33447(15) 0.45868(11) 0.31963(9) 0.0315(3) Uani d . 1 1 . .
O O5 0.12040(16) 0.32932(12) 0.33439(10) 0.0430(4) Uani d . 1 1 . .
O O6 0.82681(14) 0.80063(12) 0.27905(9) 0.0368(3) Uani d . 1 1 . .
O O7 0.71247(14) 0.69427(11) 0.14359(9) 0.0320(3) Uani d . 1 1 . .
O O8 0.14850(15) 0.63790(12) 0.16616(10) 0.0402(4) Uani d . 1 1 . .
O O9 0.36529(15) 0.82610(11) 0.39864(9) 0.0332(3) Uani d . 1 1 . .
O O10 0.15914(18) 0.70333(13) 0.43583(11) 0.0484(4) Uani d . 1 1 . .
O O11 0.19842(15) 0.82781(12) 0.92587(9) 0.0376(3) Uani d . 1 1 A .
O O12 0.31665(14) 0.85179(11) 1.07222(9) 0.0321(3) Uani d . 1 1 A .
O O13 0.87177(16) 0.91108(14) 1.03801(12) 0.0492(4) Uani d . 1 1 A .
O O14 0.65266(17) 0.86765(11) 0.78023(10) 0.0403(4) Uani d . 1 1 . .
O O15 0.85359(18) 1.01619(12) 0.78551(11) 0.0475(4) Uani d . 1 1 . .

loop_
_atom_site_aniso_label
_atom_site_aniso_U_11
_atom_site_aniso_U_22
_atom_site_aniso_U_33
_atom_site_aniso_U_12
_atom_site_aniso_U_13
_atom_site_aniso_U_23
C1 0.0318(10) 0.0228(9) 0.0231(9) 0.0070(7) 0.0041(7) 0.0030(7)
C2 0.0323(10) 0.0223(9) 0.0223(9) 0.0061(7) -0.0012(7) 0.0028(7)
C3 0.0376(11) 0.0331(10) 0.0251(10) 0.0095(9) -0.0019(8) 0.0012(8)
C4 0.0261(9) 0.0228(9) 0.0270(9) 0.0049(7) -0.0013(7) 0.0040(7)
C5 0.0247(10) 0.0436(12) 0.0313(10) 0.0075(9) 0.0026(8) -0.0035(9)
C6 0.0287(10) 0.0223(9) 0.0237(9) 0.0041(7) 0.0028(7) 0.0018(7)
C7 0.0296(10) 0.0237(9) 0.0208(9) 0.0040(7) -0.0016(7) 0.0010(7)
C8 0.0269(10) 0.0233(9) 0.0266(9) 0.0032(7) 0.0006(7) 0.0037(7)
C9 0.0303(10) 0.0374(11) 0.0290(10) 0.0057(8) 0.0030(8) 0.0060(8)
C10 0.0416(12) 0.0398(11) 0.0304(10) 0.0076(9) 0.0090(9) 0.0113(9)
C11 0.0421(14) 0.0574(15) 0.0715(17) 0.0114(12) 0.0225(12) 0.0110(13)
C12 0.0320(10) 0.0260(9) 0.0216(9) 0.0095(8) 0.0053(7) 0.0037(7)
C13 0.0333(10) 0.0260(9) 0.0229(9) 0.0066(8) -0.0004(8) 0.0012(7)
C14 0.0393(12) 0.0420(12) 0.0280(10) 0.0080(9) -0.0018(9) -0.0049(9)
C15 0.0258(9) 0.0259(9) 0.0257(9) 0.0040(7) 0.0004(7) 0.0049(7)
C16 0.0259(10) 0.0394(11) 0.0363(11) 0.0050(8) 0.0046(8) -0.0034(9)
C17 0.0291(10) 0.0234(9) 0.0203(9) 0.0055(7) 0.0047(7) 0.0036(7)
C18 0.0293(10) 0.0244(9) 0.0219(9) 0.0039(7) -0.0008(7) 0.0029(7)
C19 0.0264(9) 0.0266(9) 0.0234(9) 0.0058(7) 0.0024(7) 0.0061(7)
C20 0.0291(10) 0.0427(11) 0.0270(10) 0.0087(9) 0.0045(8) 0.0059(9)
C21 0.0489(14) 0.0646(15) 0.0299(11) 0.0241(12) 0.0136(10) 0.0188(10)
C22 0.0427(14) 0.0707(18) 0.0671(17) 0.0150(13) 0.0168(12) 0.0199(14)
C23 0.0410(11) 0.0205(9) 0.0317(10) 0.0068(8) 0.0114(8) 0.0032(8)
C24 0.0410(11) 0.0240(9) 0.0263(10) 0.0075(8) 0.0019(8) 0.0023(7)
C25 0.0499(14) 0.0379(12) 0.0304(11) 0.0103(10) 0.0011(10) 0.0043(9)
C26 0.0305(10) 0.0224(9) 0.0310(10) 0.0064(7) 0.0004(8) 0.0033(7)
C27 0.0286(10) 0.0443(12) 0.0326(10) 0.0080(9) 0.0039(8) 0.0044(9)
C28 0.0310(10) 0.0208(9) 0.0268(9) 0.0049(7) 0.0036(8) 0.0037(7)
C29 0.0322(10) 0.0222(9) 0.0293(10) 0.0044(8) -0.0004(8) 0.0058(7)
C30 0.0325(10) 0.0214(9) 0.0362(11) 0.0048(8) 0.0055(8) 0.0060(8)
C31 0.0351(11) 0.0374(12) 0.0532(14) 0.0076(9) 0.0125(10) 0.0149(10)
C32 0.0579(14) 0.0348(11) 0.0305(11) 0.0005(10) 0.0124(10) 0.0057(9)
C33 0.0581(16) 0.0467(14) 0.086(2) 0.0018(12) 0.0384(15) -0.0041(14)
F1 0.0348(7) 0.1043(12) 0.0347(7) 0.0138(7) -0.0097(6) -0.0128(7)
F2 0.0797(10) 0.0418(7) 0.0255(6) 0.0151(7) -0.0074(6) 0.0086(5)
F3 0.0665(9) 0.0327(6) 0.0298(6) 0.0150(6) -0.0069(6) -0.0059(5)
F4 0.1021(12) 0.0654(10) 0.0266(7) 0.0079(9) -0.0151(7) 0.0041(6)
F5 0.0385(8) 0.1045(13) 0.0585(9) 0.0084(8) -0.0117(7) -0.0416(9)
F6 0.0660(9) 0.0422(7) 0.0490(8) 0.0134(7) -0.0026(7) -0.0187(6)
F7 0.100(2) 0.0513(11) 0.0553(13) 0.0039(11) -0.0237(12) 0.0275(9)
F7B 0.090(10) 0.087(9) 0.060(8) 0.041(8) 0.001(7) 0.027(7)
F8 0.0898(16) 0.0586(14) 0.0277(8) 0.0307(12) -0.0052(8) -0.0091(8)
F8B 0.071(8) 0.080(10) 0.044(7) 0.015(7) -0.002(6) -0.001(6)
F9 0.0491(11) 0.102(2) 0.0359(9) 0.0194(12) -0.0100(7) -0.0001(11)
F9B 0.042(7) 0.065(9) 0.056(7) -0.011(6) -0.016(6) 0.012(7)
O1 0.0248(7) 0.0443(8) 0.0283(7) 0.0074(6) -0.0019(5) 0.0019(6)
O2 0.0266(7) 0.0425(8) 0.0255(7) 0.0059(6) 0.0037(5) -0.0018(6)
O3 0.0273(7) 0.0540(9) 0.0351(8) 0.0020(7) -0.0033(6) -0.0017(7)
O4 0.0358(7) 0.0327(7) 0.0260(7) 0.0067(6) 0.0094(6) 0.0026(5)
O5 0.0402(9) 0.0381(8) 0.0459(9) 0.0005(7) 0.0076(7) 0.0018(7)
O6 0.0254(7) 0.0481(9) 0.0310(7) 0.0023(6) 0.0004(6) -0.0042(6)
O7 0.0250(7) 0.0414(8) 0.0275(7) 0.0067(6) 0.0041(5) -0.0026(6)
O8 0.0291(7) 0.0477(9) 0.0380(8) 0.0017(6) -0.0017(6) -0.0002(7)
O9 0.0367(8) 0.0392(8) 0.0259(7) 0.0136(6) 0.0089(6) 0.0018(6)
O10 0.0526(10) 0.0443(9) 0.0478(9) 0.0061(7) 0.0148(8) 0.0091(7)
O11 0.0298(7) 0.0524(9) 0.0307(7) 0.0103(6) -0.0004(6) 0.0070(6)
O12 0.0287(7) 0.0409(8) 0.0264(7) 0.0072(6) 0.0041(5) 0.0044(6)
O13 0.0317(8) 0.0565(10) 0.0582(11) 0.0059(7) -0.0002(7) 0.0138(8)
O14 0.0552(9) 0.0282(7) 0.0364(8) 0.0045(6) 0.0207(7) 0.0017(6)
O15 0.0506(10) 0.0347(8) 0.0508(9) -0.0011(7) 0.0165(8) -0.0044(7)

loop_
_atom_type_symbol
_atom_type_description
_atom_type_scat_dispersion_real
_atom_type_scat_dispersion_imag
_atom_type_scat_source
C C 0.0033 0.0016 'International Tables Vol C Tables 4.2.6.8 and 6.1.1.4'
H H 0.0000 0.0000 'International Tables Vol C Tables 4.2.6.8 and 6.1.1.4'
F F 0.0171 0.0103 'International Tables Vol C Tables 4.2.6.8 and 6.1.1.4'
O O 0.0106 0.0060 'International Tables Vol C Tables 4.2.6.8 and 6.1.1.4'

loop_
_geom_angle_atom_site_label_1
_geom_angle_atom_site_label_2
_geom_angle_atom_site_label_3
_geom_angle
O4 C1 C8 121.40(16)
O4 C1 C2 116.80(15)
C8 C1 C2 121.70(16)
C4 C2 C1 116.89(16)
C4 C2 C3 122.85(17)
C1 C2 C3 120.25(16)
F1 C3 F3 106.24(16)
F1 C3 F2 106.72(16)
F3 C3 F2 105.70(16)
F1 C3 C2 112.31(16)
F3 C3 C2 112.74(16)
F2 C3 C2 112.61(16)
O1 C4 C2 128.95(16)
O1 C4 C6 109.80(16)
C2 C4 C6 121.24(17)
O2 C5 O1 107.09(14)
O2 C5 H5A 110.3
O1 C5 H5A 110.3
O2 C5 H5B 110.3
O1 C5 H5B 110.3
H5A C5 H5B 108.6
C7 C6 O2 128.38(16)
C7 C6 C4 122.35(17)
O2 C6 C4 109.26(16)
C6 C7 C8 117.95(16)
C6 C7 H7 121.0
C8 C7 H7 121.0
C1 C8 C7 119.84(17)
C1 C8 C9 121.52(17)
C7 C8 C9 118.57(16)
O3 C9 C8 123.04(18)
O3 C9 H9 118.5
C8 C9 H9 118.5
O5 C10 O4 111.60(16)
O5 C10 H10A 109.3
O4 C10 H10A 109.3
O5 C10 H10B 109.3
O4 C10 H10B 109.3
H10A C10 H10B 108.0
O5 C11 H11A 109.5
O5 C11 H11B 109.5
H11A C11 H11B 109.5
O5 C11 H11C 109.5
H11A C11 H11C 109.5
H11B C11 H11C 109.5
O9 C12 C19 120.80(16)
O9 C12 C13 117.59(16)
C19 C12 C13 121.61(16)
C15 C13 C12 116.53(16)
C15 C13 C14 122.72(17)
C12 C13 C14 120.69(17)
F6 C14 F5 106.30(18)
F6 C14 F4 105.33(17)
F5 C14 F4 106.69(18)
F6 C14 C13 113.57(17)
F5 C14 C13 112.56(17)
F4 C14 C13 111.84(17)
O6 C15 C13 128.50(16)
O6 C15 C17 109.80(16)
C13 C15 C17 121.68(17)
O7 C16 O6 107.78(15)
O7 C16 H16A 110.2
O6 C16 H16A 110.2
O7 C16 H16B 110.2
O6 C16 H16B 110.2
H16A C16 H16B 108.5
C18 C17 O7 128.01(16)
C18 C17 C15 122.36(17)
O7 C17 C15 109.63(15)
C17 C18 C19 117.56(16)
C17 C18 H18 121.2
C19 C18 H18 121.2
C12 C19 C18 120.25(16)
C12 C19 C20 120.90(17)
C18 C19 C20 118.80(16)
O8 C20 C19 123.64(18)
O8 C20 H20 118.2
C19 C20 H20 118.2
O10 C21 O9 112.04(17)
O10 C21 H21A 109.2
O9 C21 H21A 109.2
O10 C21 H21B 109.2
O9 C21 H21B 109.2
H21A C21 H21B 107.9
O10 C22 H22A 109.5
O10 C22 H22B 109.5
H22A C22 H22B 109.5
O10 C22 H22C 109.5
H22A C22 H22C 109.5
H22B C22 H22C 109.5
O14 C23 C30 120.96(18)
O14 C23 C24 117.75(17)
C30 C23 C24 121.18(17)
C26 C24 C23 117.07(17)
C26 C24 C25 121.70(18)
C23 C24 C25 121.22(18)
F9B C25 F8B 113.5(12)
F9B C25 F7B 107.7(12)
F8B C25 F7B 109.0(12)
F7 C25 F9 105.5(2)
F7 C25 F8 106.5(2)
F9 C25 F8 105.2(2)
F7 C25 C24 112.52(18)
F9 C25 C24 113.25(18)
F8 C25 C24 113.20(18)
O11 C26 C24 128.49(17)
O11 C26 C28 110.13(16)
C24 C26 C28 121.38(18)
O12 C27 O11 106.96(15)
O12 C27 H27A 110.3
O11 C27 H27A 110.3
O12 C27 H27B 110.3
O11 C27 H27B 110.3
H27A C27 H27B 108.6
C29 C28 O12 128.65(17)
C29 C28 C26 122.17(17)
O12 C28 C26 109.17(16)
C28 C29 C30 118.16(17)
C28 C29 H29 120.9
C30 C29 H29 120.9
C23 C30 C29 120.00(18)
C23 C30 C31 122.72(18)
C29 C30 C31 117.23(18)
O13 C31 C30 123.3(2)
O13 C31 H31 118.4
C30 C31 H31 118.4
O15 C32 O14 111.72(18)
O15 C32 H32A 109.3
O14 C32 H32A 109.3
O15 C32 H32B 109.3
O14 C32 H32B 109.3
H32A C32 H32B 107.9
O15 C33 H33A 109.5
O15 C33 H33B 109.5
H33A C33 H33B 109.5
O15 C33 H33C 109.5
H33A C33 H33C 109.5
H33B C33 H33C 109.5
C4 O1 C5 106.13(13)
C6 O2 C5 106.07(14)
C1 O4 C10 116.60(14)
C10 O5 C11 112.88(17)
C15 O6 C16 106.43(14)
C17 O7 C16 106.33(14)
C12 O9 C21 116.13(15)
C21 O10 C22 112.81(19)
C26 O11 C27 106.53(14)
C28 O12 C27 106.64(14)
C23 O14 C32 116.82(15)
C32 O15 C33 113.45(18)

loop_
_geom_bond_atom_site_label_1
_geom_bond_atom_site_label_2
_geom_bond_distance
C1 O4 1.373(2)
C1 C8 1.395(3)
C1 C2 1.404(3)
C2 C4 1.380(3)
C2 C3 1.500(2)
C3 F1 1.327(2)
C3 F3 1.332(2)
C3 F2 1.336(2)
C4 O1 1.354(2)
C4 C6 1.397(3)
C5 O2 1.425(2)
C5 O1 1.445(2)
C5 H5A 0.9900
C5 H5B 0.9900
C6 C7 1.352(3)
C6 O2 1.373(2)
C7 C8 1.412(3)
C7 H7 0.9500
C8 C9 1.464(3)
C9 O3 1.216(2)
C9 H9 0.9500
C10 O5 1.368(2)
C10 O4 1.446(2)
C10 H10A 0.9900
C10 H10B 0.9900
C11 O5 1.427(3)
C11 H11A 0.9800
C11 H11B 0.9800
C11 H11C 0.9800
C12 O9 1.372(2)
C12 C19 1.394(3)
C12 C13 1.406(3)
C13 C15 1.377(3)
C13 C14 1.497(3)
C14 F6 1.318(3)
C14 F5 1.326(3)
C14 F4 1.339(3)
C15 O6 1.355(2)
C15 C17 1.393(3)
C16 O7 1.422(2)
C16 O6 1.440(2)
C16 H16A 0.9900
C16 H16B 0.9900
C17 C18 1.353(3)
C17 O7 1.371(2)
C18 C19 1.408(3)
C18 H18 0.9500
C19 C20 1.467(3)
C20 O8 1.212(2)
C20 H20 0.9500
C21 O10 1.369(3)
C21 O9 1.443(2)
C21 H21A 0.9900
C21 H21B 0.9900
C22 O10 1.416(3)
C22 H22A 0.9800
C22 H22B 0.9800
C22 H22C 0.9800
C23 O14 1.377(2)
C23 C30 1.393(3)
C23 C24 1.407(3)
C24 C26 1.379(3)
C24 C25 1.497(3)
C25 F9B 1.266(15)
C25 F8B 1.304(16)
C25 F7B 1.300(18)
C25 F7 1.326(3)
C25 F9 1.336(3)
C25 F8 1.331(3)
C26 O11 1.350(2)
C26 C28 1.392(3)
C27 O12 1.427(2)
C27 O11 1.443(2)
C27 H27A 0.9900
C27 H27B 0.9900
C28 C29 1.348(3)
C28 O12 1.368(2)
C29 C30 1.413(3)
C29 H29 0.9500
C30 C31 1.465(3)
C31 O13 1.211(3)
C31 H31 0.9500
C32 O15 1.373(3)
C32 O14 1.447(2)
C32 H32A 0.9900
C32 H32B 0.9900
C33 O15 1.435(3)
C33 H33A 0.9800
C33 H33B 0.9800
C33 H33C 0.9800

loop_
_geom_torsion_atom_site_label_1
_geom_torsion_atom_site_label_2
_geom_torsion_atom_site_label_3
_geom_torsion_atom_site_label_4
_geom_torsion
O4 C1 C2 C4 -176.86(15)
C8 C1 C2 C4 -0.5(3)
O4 C1 C2 C3 1.8(2)
C8 C1 C2 C3 178.13(16)
C4 C2 C3 F1 0.1(3)
C1 C2 C3 F1 -178.42(17)
C4 C2 C3 F3 120.10(19)
C1 C2 C3 F3 -58.4(2)
C4 C2 C3 F2 -120.39(19)
C1 C2 C3 F2 61.1(2)
C1 C2 C4 O1 179.94(17)
C3 C2 C4 O1 1.4(3)
C1 C2 C4 C6 -0.7(3)
C3 C2 C4 C6 -179.32(17)
O1 C4 C6 C7 -179.61(16)
C2 C4 C6 C7 0.9(3)
O1 C4 C6 O2 1.2(2)
C2 C4 C6 O2 -178.25(16)
O2 C6 C7 C8 179.14(17)
C4 C6 C7 C8 0.1(3)
O4 C1 C8 C7 177.74(16)
C2 C1 C8 C7 1.5(3)
O4 C1 C8 C9 0.7(3)
C2 C1 C8 C9 -175.48(17)
C6 C7 C8 C1 -1.3(3)
C6 C7 C8 C9 175.79(16)
C1 C8 C9 O3 -175.27(18)
C7 C8 C9 O3 7.7(3)
O9 C12 C13 C15 -179.89(15)
C19 C12 C13 C15 -1.0(3)
O9 C12 C13 C14 3.1(3)
C19 C12 C13 C14 -178.07(17)
C15 C13 C14 F6 126.8(2)
C12 C13 C14 F6 -56.4(3)
C15 C13 C14 F5 5.9(3)
C12 C13 C14 F5 -177.21(18)
C15 C13 C14 F4 -114.2(2)
C12 C13 C14 F4 62.7(2)
C12 C13 C15 O6 -178.52(17)
C14 C13 C15 O6 -1.5(3)
C12 C13 C15 C17 -0.2(3)
C14 C13 C15 C17 176.76(18)
O6 C15 C17 C18 179.50(16)
C13 C15 C17 C18 0.9(3)
O6 C15 C17 O7 -0.6(2)
C13 C15 C17 O7 -179.15(16)
O7 C17 C18 C19 179.76(16)
C15 C17 C18 C19 -0.3(3)
O9 C12 C19 C18 -179.54(15)
C13 C12 C19 C18 1.6(3)
O9 C12 C19 C20 3.1(3)
C13 C12 C19 C20 -175.78(17)
C17 C18 C19 C12 -0.9(3)
C17 C18 C19 C20 176.55(16)
C12 C19 C20 O8 -170.82(18)
C18 C19 C20 O8 11.7(3)
O14 C23 C24 C26 175.93(16)
C30 C23 C24 C26 -0.3(3)
O14 C23 C24 C25 -4.9(3)
C30 C23 C24 C25 178.90(17)
C26 C24 C25 F9B -42.5(13)
C23 C24 C25 F9B 138.4(12)
C26 C24 C25 F8B -167.6(12)
C23 C24 C25 F8B 13.2(12)
C26 C24 C25 F7B 72.8(13)
C23 C24 C25 F7B -106.4(13)
C26 C24 C25 F7 116.7(3)
C23 C24 C25 F7 -62.4(3)
C26 C24 C25 F9 -2.8(3)
C23 C24 C25 F9 178.0(2)
C26 C24 C25 F8 -122.5(2)
C23 C24 C25 F8 58.3(3)
C23 C24 C26 O11 -179.62(17)
C25 C24 C26 O11 1.2(3)
C23 C24 C26 C28 1.4(3)
C25 C24 C26 C28 -177.84(17)
O11 C26 C28 C29 179.98(16)
C24 C26 C28 C29 -0.8(3)
O11 C26 C28 O12 -1.0(2)
C24 C26 C28 O12 178.14(16)
O12 C28 C29 C30 -179.55(17)
C26 C28 C29 C30 -0.8(3)
O14 C23 C30 C29 -177.40(16)
C24 C23 C30 C29 -1.3(3)
O14 C23 C30 C31 0.2(3)
C24 C23 C30 C31 176.32(17)
C28 C29 C30 C23 1.8(3)
C28 C29 C30 C31 -175.92(17)
C23 C30 C31 O13 174.0(2)
C29 C30 C31 O13 -8.3(3)
C2 C4 O1 C5 -173.78(18)
C6 C4 O1 C5 6.8(2)
O2 C5 O1 C4 -12.1(2)
C7 C6 O2 C5 172.08(18)
C4 C6 O2 C5 -8.79(19)
O1 C5 O2 C6 12.8(2)
C8 C1 O4 C10 83.8(2)
C2 C1 O4 C10 -99.78(19)
O5 C10 O4 C1 -103.73(19)
O4 C10 O5 C11 -67.4(2)
C13 C15 O6 C16 -179.92(19)
C17 C15 O6 C16 1.6(2)
O7 C16 O6 C15 -2.1(2)
C18 C17 O7 C16 179.16(18)
C15 C17 O7 C16 -0.75(19)
O6 C16 O7 C17 1.7(2)
C19 C12 O9 C21 81.4(2)
C13 C12 O9 C21 -99.8(2)
O10 C21 O9 C12 -102.7(2)
O9 C21 O10 C22 -71.9(2)
C24 C26 O11 C27 177.13(19)
C28 C26 O11 C27 -3.8(2)
O12 C27 O11 C26 7.0(2)
C29 C28 O12 C27 -175.68(19)
C26 C28 O12 C27 5.4(2)
O11 C27 O12 C28 -7.6(2)
C30 C23 O14 C32 -89.6(2)
C24 C23 O14 C32 94.2(2)
O15 C32 O14 C23 94.5(2)
O14 C32 O15 C33 71.4(2)
